data_4110309
loop_
_publ_author_name
'Zuo Xiao'
'Jiayao Yao'
'Dazhi Yang'
'Fudong Wang'
'Shaohua Huang'
'Liangbing Gan'
'Zhenshan Jia'
'Zhongping Jiang'
'Xiaobing Yang'
'Bo Zheng'
'Gu Yuan'
'Shiwei Zhang'
'Zheming Wang'

_publ_section_title
;
 Synthesis of [59]Fullerenones through Peroxide-Mediated Stepwise Cleavage
 of Fullerene Skeleton Bonds and X-ray Structures of Their
 Water-Encapsulated Open-Cage Complexes
;
_journal_name_full 'Journal of the American Chemical Society'
_journal_page_first 16149
_journal_page_last 16162
_journal_paper_doi 10.1021/ja0763798
_journal_volume 129
_journal_year 2007
_chemical_formula_sum 'C82 H59 N O14'
_chemical_formula_weight 1282.30
_chemical_name_systematic
; 
 ? 
;
_space_group_IT_number 14
_symmetry_cell_setting monoclinic
_symmetry_space_group_name_Hall '-P 2ybc'
_symmetry_space_group_name_H-M 'P 1 21/c 1'
_atom_sites_solution_hydrogens 'geom or difmap'
_atom_sites_solution_primary direct
_atom_sites_solution_secondary difmap
_audit_creation_method SHELXL-97
_cell_angle_alpha 90.00
_cell_angle_beta 111.70(3)
_cell_angle_gamma 90.00
_cell_formula_units_Z 4
_cell_length_a 24.831(5)
_cell_length_b 13.989(3)
_cell_length_c 19.483(4)
_cell_measurement_reflns_used 26985
_cell_measurement_temperature 143(2)
_cell_measurement_theta_max 25.03
_cell_measurement_theta_min 1.85
_cell_volume 6288(3)
_computing_cell_refinement Rapid-AUTO
_computing_data_collection 'Rapid-AUTO (Rigaku,2000)'
_computing_data_reduction 'CrystalStructure (Rigaku/MSC,2000)'
_computing_molecular_graphics 'Siemens SHELXTL V4.2,(Sheldrick,1990)'
_computing_publication_material SHELXL-97,(Sheldrick,1997)
_computing_structure_refinement SHELXL-97,(Sheldrick,1997)
_computing_structure_solution SHELXS-97,(Sheldrick,1997)
_diffrn_ambient_temperature 143(2)
_diffrn_detector_area_resol_mean 10.00
_diffrn_measured_fraction_theta_full 0.941
_diffrn_measured_fraction_theta_max 0.941
_diffrn_measurement_device_type 'Rigaku RAXIS RAPID IP'
_diffrn_measurement_method \W
_diffrn_radiation_monochromator graphite
_diffrn_radiation_source 'fine-focus sealed tube'
_diffrn_radiation_type MoK\a
_diffrn_radiation_wavelength 0.71073
_diffrn_reflns_av_R_equivalents 0.0741
_diffrn_reflns_av_sigmaI/netI 0.1867
_diffrn_reflns_limit_h_max 27
_diffrn_reflns_limit_h_min -29
_diffrn_reflns_limit_k_max 16
_diffrn_reflns_limit_k_min -16
_diffrn_reflns_limit_l_max 23
_diffrn_reflns_limit_l_min -23
_diffrn_reflns_number 26985
_diffrn_reflns_theta_full 25.03
_diffrn_reflns_theta_max 25.03
_diffrn_reflns_theta_min 1.85
_diffrn_standards_decay_% 0
_diffrn_standards_interval_count 0
_diffrn_standards_interval_time 0
_diffrn_standards_number 0
_exptl_absorpt_coefficient_mu 0.093
_exptl_absorpt_correction_T_max 0.993
_exptl_absorpt_correction_T_min 0.955
_exptl_absorpt_correction_type empirical
_exptl_absorpt_process_details
; 
                                  HIGASHI, T. (1995). Abscor-empirical
                                  Absorption Correction based on Fourier
                                  Series Approximation.
                                  Rigaku Corporation,Tokyo,Japan.
;
_exptl_crystal_colour red
_exptl_crystal_density_diffrn 1.355
_exptl_crystal_description block
_exptl_crystal_F_000 2680
_exptl_crystal_size_max 0.50
_exptl_crystal_size_mid 0.25
_exptl_crystal_size_min 0.08
_refine_diff_density_max 0.568
_refine_diff_density_min -0.366
_refine_diff_density_rms 0.067
_refine_ls_extinction_coef 0.0024(3)
_refine_ls_extinction_expression Fc^*^=kFc[1+0.001xFc^2^\l^3^/sin(2\q)]^-1/4^
_refine_ls_extinction_method SHELXL
_refine_ls_goodness_of_fit_ref 1.027
_refine_ls_hydrogen_treatment mixed
_refine_ls_matrix_type full
_refine_ls_number_parameters 884
_refine_ls_number_reflns 10471
_refine_ls_number_restraints 0
_refine_ls_restrained_S_all 1.027
_refine_ls_R_factor_all 0.1989
_refine_ls_R_factor_gt 0.0796
_refine_ls_shift/su_max 0.000
_refine_ls_shift/su_mean 0.000
_refine_ls_structure_factor_coef Fsqd
_refine_ls_weighting_details 'calc w=1/[\s^2^(Fo^2^)+(0.0650P)^2^+0.0000P] where P=(Fo^2^+2Fc^2^)/3'
_refine_ls_weighting_scheme calc
_refine_ls_wR_factor_gt 0.1678
_refine_ls_wR_factor_ref 0.1953
_reflns_number_gt 3817
_reflns_number_total 10471
_reflns_threshold_expression >2sigma(I)
_cod_data_source_file ja0763798si20070823_053110.cif
_cod_data_source_block a
_cod_original_cell_volume 6288(2)
_cod_database_code 4110309

loop_
_symmetry_equiv_pos_as_xyz
'x, y, z'
'-x, y+1/2, -z+1/2'
'-x, -y, -z'
'x, -y-1/2, z-1/2'

loop_
_atom_site_label
_atom_site_type_symbol
_atom_site_fract_x
_atom_site_fract_y
_atom_site_fract_z
_atom_site_U_iso_or_equiv
_atom_site_adp_type
_atom_site_occupancy
_atom_site_symmetry_multiplicity
_atom_site_calc_flag
_atom_site_refinement_flags
O1 O 0.24483(16) 0.9274(2) 0.01850(19) 0.0431(10) Uani 1 1 d .
O2 O 0.30484(18) 0.9478(3) -0.0421(2) 0.0742(14) Uani 1 1 d .
HO2 H 0.3150 0.9295 -0.0845 0.080 Uiso 1 1 d .
O3 O 0.30571(16) 0.7830(3) 0.13834(19) 0.0510(11) Uani 1 1 d .
HO3 H 0.3256 0.7235 0.1526 0.080 Uiso 1 1 d .
O4 O 0.35264(16) 0.6386(3) 0.0735(2) 0.0546(12) Uani 1 1 d .
O5 O 0.37717(19) 0.5436(3) 0.0826(2) 0.0726(14) Uani 1 1 d .
O6 O 0.13118(16) 0.9518(2) 0.05577(18) 0.0409(10) Uani 1 1 d .
O7 O 0.15100(17) 1.0390(3) 0.0298(2) 0.0487(11) Uani 1 1 d .
O8 O 0.19788(16) 1.0153(2) -0.1334(2) 0.0409(10) Uani 1 1 d .
O9 O 0.23448(17) 1.0303(3) -0.1787(2) 0.0486(11) Uani 1 1 d .
O10 O 0.33948(19) 0.7905(3) -0.1026(3) 0.0651(13) Uani 1 1 d .
O11A O 0.3569(3) 0.7585(6) -0.1520(4) 0.053(2) Uani 0.50 1 d P
O11B O 0.3843(3) 0.7448(6) -0.0548(5) 0.055(2) Uani 0.50 1 d P
O12 O 0.3778(2) 0.8940(4) 0.1016(3) 0.0882(17) Uani 1 1 d .
HO12 H 0.3606 0.9196 0.0616 0.132 Uiso 1 1 calc R
O13 O 0.3678(6) 0.3100(11) -0.0288(7) 0.299(8) Uani 1 1 d .
H13 H 0.3363 0.3255 -0.0276 0.449 Uiso 1 1 calc R
O14 O 0.2654(6) 1.1254(9) 0.1495(9) 0.302(8) Uani 1 1 d .
HO14 H 0.2321 1.0997 0.1465 0.250 Uiso 1 1 d .
N1 N 0.23407(17) 0.9118(3) 0.1280(2) 0.0250(10) Uani 1 1 d .
HN1A H 0.2182 0.9691 0.1212 0.050 Uiso 1 1 d .
HN1B H 0.2730 0.9178 0.1480 0.050 Uiso 1 1 d .
C1 C 0.0115(2) 0.5198(4) -0.1701(3) 0.0377(15) Uani 1 1 d .
C2 C 0.0091(2) 0.5579(4) -0.1058(3) 0.0356(14) Uani 1 1 d .
C3 C 0.0496(2) 0.5243(4) -0.0356(3) 0.0358(14) Uani 1 1 d .
C4 C 0.0907(2) 0.4562(4) -0.0318(3) 0.0376(14) Uani 1 1 d .
C5 C 0.0921(3) 0.4159(4) -0.0996(3) 0.0383(14) Uani 1 1 d .
C6 C 0.0543(2) 0.4462(4) -0.1675(3) 0.0379(14) Uani 1 1 d .
C7 C 0.0737(3) 0.4629(4) -0.2282(3) 0.0413(15) Uani 1 1 d .
C8 C 0.0446(3) 0.5462(4) -0.2675(3) 0.0407(15) Uani 1 1 d .
C9 C 0.0060(3) 0.5815(4) -0.2333(3) 0.0460(16) Uani 1 1 d .
C10 C -0.0018(2) 0.6793(4) -0.2273(3) 0.0380(14) Uani 1 1 d .
C11 C -0.0037(2) 0.7194(4) -0.1594(3) 0.0363(14) Uani 1 1 d .
C12 C 0.0013(2) 0.6591(4) -0.1002(3) 0.0365(14) Uani 1 1 d .
C13 C 0.0361(2) 0.6901(4) -0.0267(3) 0.0355(14) Uani 1 1 d .
C14 C 0.0665(3) 0.6058(4) 0.0147(3) 0.0375(14) Uani 1 1 d .
C15 C 0.1239(2) 0.6168(4) 0.0629(3) 0.0338(14) Uani 1 1 d .
C16 C 0.1650(2) 0.5447(4) 0.0659(3) 0.0358(14) Uani 1 1 d .
C17 C 0.1496(3) 0.4635(4) 0.0195(3) 0.0384(15) Uani 1 1 d .
C18 C 0.1874(3) 0.4317(4) -0.0143(3) 0.0383(15) Uani 1 1 d .
C19 C 0.1531(3) 0.4003(4) -0.0883(3) 0.0402(15) Uani 1 1 d .
C20 C 0.1715(3) 0.4181(4) -0.1461(3) 0.0441(16) Uani 1 1 d .
C21 C 0.1315(3) 0.4476(4) -0.2177(3) 0.0422(16) Uani 1 1 d .
C22 C 0.1618(3) 0.5138(4) -0.2469(3) 0.0368(15) Uani 1 1 d .
C23 C 0.1331(3) 0.5935(4) -0.2850(3) 0.0408(15) Uani 1 1 d .
C24 C 0.0721(2) 0.6101(4) -0.2963(3) 0.0401(15) Uani 1 1 d .
C25 C 0.0647(2) 0.7119(4) -0.2913(3) 0.0366(14) Uani 1 1 d .
C26 C 0.0286(2) 0.7471(4) -0.2565(3) 0.0338(14) Uani 1 1 d .
C27 C 0.0473(2) 0.8261(4) -0.2067(3) 0.0340(14) Uani 1 1 d .
C28 C 0.0290(2) 0.8091(4) -0.1456(3) 0.0362(14) Uani 1 1 d .
C29 C 0.0639(2) 0.8352(4) -0.0757(3) 0.0335(13) Uani 1 1 d .
C30 C 0.0661(2) 0.7762(4) -0.0131(3) 0.0340(14) Uani 1 1 d .
C31 C 0.1229(2) 0.7863(4) 0.0412(3) 0.0316(13) Uani 1 1 d .
C32 C 0.1516(2) 0.7078(4) 0.0770(3) 0.0335(14) Uani 1 1 d .
C33 C 0.2172(2) 0.6947(4) 0.1041(3) 0.0309(13) Uani 1 1 d .
H33 H 0.2281 0.7051 0.1602 0.080 Uiso 1 1 d .
C34 C 0.2208(2) 0.5921(4) 0.0807(3) 0.0365(14) Uani 1 1 d .
C35 C 0.2565(2) 0.5599(4) 0.0478(3) 0.0346(14) Uani 1 1 d .
C36 C 0.2391(3) 0.4812(4) -0.0017(3) 0.0410(15) Uani 1 1 d .
C37 C 0.2592(2) 0.4965(4) -0.0617(3) 0.0385(15) Uani 1 1 d .
C38 C 0.2270(3) 0.4644(4) -0.1317(3) 0.0413(15) Uani 1 1 d .
C39 C 0.2211(3) 0.5250(4) -0.1949(3) 0.0398(15) Uani 1 1 d .
C40 C 0.2485(3) 0.6129(4) -0.1822(3) 0.0421(15) Uani 1 1 d .
C41 C 0.2180(2) 0.6959(4) -0.2246(3) 0.0322(14) Uani 1 1 d .
C42 C 0.1634(3) 0.6863(4) -0.2737(3) 0.0404(15) Uani 1 1 d .
C43 C 0.1204(2) 0.7585(4) -0.2774(3) 0.0331(14) Uani 1 1 d .
C44 C 0.1369(2) 0.8365(4) -0.2287(3) 0.0385(15) Uani 1 1 d .
C45 C 0.1007(2) 0.8681(3) -0.1905(3) 0.0315(13) Uani 1 1 d .
C46 C 0.1385(2) 0.8960(3) -0.1165(3) 0.0334(14) Uani 1 1 d .
C47 C 0.1193(2) 0.8795(3) -0.0597(3) 0.0321(14) Uani 1 1 d .
C48 C 0.1526(2) 0.8724(4) 0.0245(3) 0.0363(14) Uani 1 1 d .
C49 C 0.2200(3) 0.8664(4) 0.0602(3) 0.0445(16) Uani 1 1 d .
C50 C 0.2508(2) 0.7677(4) 0.0762(3) 0.0350(14) Uani 1 1 d .
C51 C 0.2695(2) 0.7307(4) 0.0142(3) 0.0404(15) Uani 1 1 d .
C52 C 0.2944(2) 0.6288(4) 0.0228(3) 0.0413(15) Uani 1 1 d .
C53 C 0.2875(2) 0.5877(4) -0.0502(3) 0.0383(14) Uani 1 1 d .
C54 C 0.2830(2) 0.6428(4) -0.1090(3) 0.0401(15) Uani 1 1 d .
C55 C 0.2854(2) 0.7509(4) -0.1046(3) 0.0400(15) Uani 1 1 d .
C56 C 0.2357(2) 0.7795(4) -0.1777(3) 0.0354(14) Uani 1 1 d .
C57 C 0.1970(2) 0.8491(3) -0.1802(3) 0.0293(13) Uani 1 1 d .
C58 C 0.1982(2) 0.9136(4) -0.1161(3) 0.0351(14) Uani 1 1 d .
C59 C 0.2538(2) 0.8905(4) -0.0452(3) 0.0417(15) Uani 1 1 d .
C60 C 0.2703(2) 0.7874(4) -0.0398(3) 0.0399(15) Uani 1 1 d .
C61 C 0.4138(3) 0.5322(6) 0.1588(4) 0.081(2) Uani 1 1 d .
C62 C 0.3759(3) 0.5334(6) 0.2056(4) 0.092(3) Uani 1 1 d .
H62A H 0.3580 0.5950 0.2019 0.137 Uiso 1 1 calc R
H62B H 0.3995 0.5208 0.2563 0.137 Uiso 1 1 calc R
H62C H 0.3464 0.4852 0.1880 0.137 Uiso 1 1 calc R
C63 C 0.4607(3) 0.6085(8) 0.1799(5) 0.135(4) Uani 1 1 d .
H63A H 0.4434 0.6702 0.1789 0.203 Uiso 1 1 calc R
H63B H 0.4801 0.6075 0.1455 0.203 Uiso 1 1 calc R
H63C H 0.4882 0.5960 0.2288 0.203 Uiso 1 1 calc R
C64 C 0.4403(5) 0.4397(8) 0.1599(5) 0.186(6) Uani 1 1 d .
H64A H 0.4636 0.4420 0.1300 0.279 Uiso 1 1 calc R
H64B H 0.4106 0.3922 0.1406 0.279 Uiso 1 1 calc R
H64C H 0.4643 0.4236 0.2098 0.279 Uiso 1 1 calc R
C65 C 0.1059(3) 1.1116(4) 0.0186(3) 0.0510(17) Uani 1 1 d .
C66 C 0.1354(4) 1.1973(4) -0.0011(5) 0.104(3) Uani 1 1 d .
H66A H 0.1407 1.1848 -0.0467 0.156 Uiso 1 1 calc R
H66B H 0.1724 1.2079 0.0375 0.156 Uiso 1 1 calc R
H66C H 0.1116 1.2530 -0.0066 0.156 Uiso 1 1 calc R
C67 C 0.0968(3) 1.1289(4) 0.0898(3) 0.068(2) Uani 1 1 d .
H67A H 0.1329 1.1478 0.1274 0.102 Uiso 1 1 calc R
H67B H 0.0832 1.0713 0.1047 0.102 Uiso 1 1 calc R
H67C H 0.0687 1.1788 0.0827 0.102 Uiso 1 1 calc R
C68 C 0.0498(3) 1.0827(5) -0.0412(4) 0.087(3) Uani 1 1 d .
H68A H 0.0561 1.0721 -0.0863 0.131 Uiso 1 1 calc R
H68B H 0.0217 1.1326 -0.0485 0.131 Uiso 1 1 calc R
H68C H 0.0358 1.0249 -0.0270 0.131 Uiso 1 1 calc R
C69 C 0.2076(3) 1.1076(4) -0.2302(3) 0.0391(15) Uani 1 1 d .
C70 C 0.2496(3) 1.1132(4) -0.2716(3) 0.0579(18) Uani 1 1 d .
H70A H 0.2480 1.0546 -0.2979 0.087 Uiso 1 1 calc R
H70B H 0.2883 1.1231 -0.2368 0.087 Uiso 1 1 calc R
H70C H 0.2387 1.1655 -0.3060 0.087 Uiso 1 1 calc R
C71 C 0.2098(3) 1.1972(4) -0.1862(4) 0.086(3) Uani 1 1 d .
H71A H 0.2492 1.2104 -0.1549 0.129 Uiso 1 1 calc R
H71B H 0.1869 1.1883 -0.1563 0.129 Uiso 1 1 calc R
H71C H 0.1946 1.2499 -0.2193 0.129 Uiso 1 1 calc R
C72 C 0.1481(3) 1.0790(5) -0.2811(3) 0.070(2) Uani 1 1 d .
H72A H 0.1504 1.0212 -0.3063 0.104 Uiso 1 1 calc R
H72B H 0.1318 1.1289 -0.3165 0.104 Uiso 1 1 calc R
H72C H 0.1240 1.0687 -0.2529 0.104 Uiso 1 1 calc R
C73 C 0.4213(4) 0.7258(10) -0.1046(9) 0.163(6) Uani 1 1 d .
C74 C 0.4537(3) 0.8143(7) -0.0968(5) 0.119(4) Uani 1 1 d .
H74A H 0.4576 0.8445 -0.0509 0.178 Uiso 1 1 calc R
H74B H 0.4334 0.8563 -0.1370 0.178 Uiso 1 1 calc R
H74C H 0.4914 0.8006 -0.0973 0.178 Uiso 1 1 calc R
C75 C 0.4083(5) 0.6586(15) -0.1648(10) 0.47(2) Uani 1 1 d .
H75A H 0.3886 0.6042 -0.1552 0.701 Uiso 1 1 calc R
H75B H 0.4437 0.6383 -0.1695 0.701 Uiso 1 1 calc R
H75C H 0.3839 0.6888 -0.2099 0.701 Uiso 1 1 calc R
C76 C 0.4528(8) 0.6591(10) -0.0385(10) 0.315(14) Uani 1 1 d .
H76A H 0.4643 0.6951 0.0066 0.473 Uiso 1 1 calc R
H76B H 0.4864 0.6323 -0.0443 0.473 Uiso 1 1 calc R
H76C H 0.4271 0.6086 -0.0370 0.473 Uiso 1 1 calc R
C77 C 0.4361(4) 0.8824(8) 0.1116(5) 0.134(4) Uani 1 1 d .
H77A H 0.4389 0.8393 0.0740 0.161 Uiso 1 1 calc R
H77B H 0.4564 0.8533 0.1594 0.161 Uiso 1 1 calc R
C78 C 0.4649(5) 0.9748(9) 0.1074(6) 0.219(7) Uani 1 1 d .
H78A H 0.5045 0.9629 0.1133 0.328 Uiso 1 1 calc R
H78B H 0.4639 1.0167 0.1458 0.328 Uiso 1 1 calc R
H78C H 0.4450 1.0041 0.0602 0.328 Uiso 1 1 calc R
C79 C 0.3710(8) 0.2020(19) -0.0329(14) 0.317(18) Uani 1 1 d .
H79A H 0.3321 0.1761 -0.0477 0.381 Uiso 1 1 calc R
H79B H 0.3932 0.1775 0.0161 0.381 Uiso 1 1 calc R
C80 C 0.3976(7) 0.167(2) -0.0849(11) 0.40(2) Uani 1 1 d .
H80A H 0.3983 0.0988 -0.0847 0.597 Uiso 1 1 calc R
H80B H 0.4365 0.1913 -0.0701 0.597 Uiso 1 1 calc R
H80C H 0.3753 0.1897 -0.1338 0.597 Uiso 1 1 calc R
C81 C 0.3118(9) 1.1169(14) 0.2175(12) 0.249(10) Uani 1 1 d .
H81A H 0.3203 1.0500 0.2300 0.299 Uiso 1 1 calc R
H81B H 0.3022 1.1471 0.2563 0.299 Uiso 1 1 calc R
C82 C 0.3637(10) 1.1657(19) 0.2097(12) 0.413(18) Uani 1 1 d .
H82A H 0.3958 1.1639 0.2561 0.620 Uiso 1 1 calc R
H82B H 0.3542 1.2310 0.1950 0.620 Uiso 1 1 calc R
H82C H 0.3741 1.1332 0.1729 0.620 Uiso 1 1 calc R

loop_
_atom_site_aniso_label
_atom_site_aniso_U_11
_atom_site_aniso_U_22
_atom_site_aniso_U_33
_atom_site_aniso_U_23
_atom_site_aniso_U_13
_atom_site_aniso_U_12
O1 0.056(3) 0.035(2) 0.038(2) 0.0005(18) 0.017(2) -0.006(2)
O2 0.060(3) 0.082(4) 0.069(3) 0.008(3) 0.011(3) -0.024(3)
O3 0.058(3) 0.050(3) 0.028(2) -0.0006(19) -0.003(2) -0.002(2)
O4 0.038(3) 0.067(3) 0.046(3) 0.001(2) 0.001(2) 0.009(2)
O5 0.062(3) 0.089(4) 0.055(3) 0.007(3) 0.007(3) 0.038(3)
O6 0.063(3) 0.024(2) 0.037(2) -0.0016(18) 0.020(2) 0.000(2)
O7 0.074(3) 0.024(2) 0.058(3) -0.003(2) 0.036(2) -0.006(2)
O8 0.059(3) 0.024(2) 0.049(2) -0.0028(18) 0.030(2) -0.0089(19)
O9 0.057(3) 0.045(3) 0.046(3) 0.007(2) 0.022(2) -0.002(2)
O10 0.047(3) 0.052(3) 0.107(4) 0.008(3) 0.040(3) -0.001(2)
O11A 0.041(5) 0.082(7) 0.042(5) 0.004(5) 0.024(5) 0.011(5)
O11B 0.030(5) 0.066(6) 0.064(6) -0.009(5) 0.012(5) -0.004(5)
O12 0.066(3) 0.118(5) 0.069(4) 0.016(3) 0.012(3) -0.018(3)
O13 0.240(13) 0.361(19) 0.229(13) -0.044(14) 0.006(10) 0.104(15)
O14 0.277(16) 0.151(9) 0.39(2) -0.019(11) 0.021(13) 0.029(10)
N1 0.032(3) 0.024(2) 0.015(2) -0.0087(18) 0.005(2) -0.008(2)
C1 0.030(3) 0.034(4) 0.043(4) -0.001(3) 0.007(3) -0.014(3)
C2 0.037(3) 0.026(3) 0.041(4) 0.001(3) 0.011(3) -0.006(3)
C3 0.041(4) 0.031(3) 0.041(4) 0.004(3) 0.022(3) -0.006(3)
C4 0.049(4) 0.022(3) 0.040(4) 0.006(3) 0.015(3) -0.002(3)
C5 0.053(4) 0.023(3) 0.041(4) -0.006(3) 0.020(3) -0.009(3)
C6 0.043(4) 0.025(3) 0.041(4) -0.004(3) 0.011(3) -0.012(3)
C7 0.059(4) 0.027(3) 0.034(4) -0.011(3) 0.012(3) -0.008(3)
C8 0.051(4) 0.034(4) 0.028(3) -0.008(3) 0.004(3) -0.020(3)
C9 0.041(4) 0.044(4) 0.041(4) 0.000(3) 0.001(3) -0.009(3)
C10 0.031(3) 0.038(4) 0.034(3) 0.003(3) -0.001(3) -0.002(3)
C11 0.029(3) 0.037(3) 0.040(4) 0.011(3) 0.009(3) 0.006(3)
C12 0.027(3) 0.047(4) 0.041(4) -0.006(3) 0.018(3) -0.011(3)
C13 0.034(3) 0.045(4) 0.032(3) 0.005(3) 0.017(3) 0.004(3)
C14 0.055(4) 0.024(3) 0.041(3) 0.005(3) 0.028(3) -0.004(3)
C15 0.040(4) 0.041(4) 0.023(3) 0.006(3) 0.015(3) 0.003(3)
C16 0.048(4) 0.035(3) 0.021(3) 0.007(3) 0.009(3) 0.003(3)
C17 0.059(4) 0.022(3) 0.033(3) 0.010(3) 0.016(3) 0.007(3)
C18 0.052(4) 0.024(3) 0.040(4) 0.009(3) 0.019(3) 0.009(3)
C19 0.060(4) 0.020(3) 0.037(4) 0.000(3) 0.013(3) 0.003(3)
C20 0.066(4) 0.019(3) 0.049(4) 0.002(3) 0.022(4) 0.007(3)
C21 0.072(5) 0.026(3) 0.023(3) -0.006(3) 0.011(3) 0.000(3)
C22 0.062(4) 0.023(3) 0.027(3) -0.004(3) 0.018(3) 0.002(3)
C23 0.073(5) 0.030(3) 0.023(3) -0.005(3) 0.021(3) 0.002(3)
C24 0.046(4) 0.041(4) 0.020(3) -0.002(3) -0.003(3) 0.002(3)
C25 0.039(4) 0.034(3) 0.028(3) 0.002(3) 0.002(3) 0.001(3)
C26 0.032(3) 0.033(3) 0.028(3) 0.007(3) 0.001(3) 0.005(3)
C27 0.036(3) 0.033(3) 0.030(3) 0.009(3) 0.008(3) 0.009(3)
C28 0.036(3) 0.035(3) 0.035(3) 0.007(3) 0.009(3) 0.006(3)
C29 0.041(4) 0.023(3) 0.038(4) 0.003(3) 0.017(3) 0.005(3)
C30 0.042(4) 0.032(3) 0.037(3) 0.002(3) 0.025(3) 0.003(3)
C31 0.043(4) 0.026(3) 0.026(3) -0.007(3) 0.013(3) -0.005(3)
C32 0.041(4) 0.034(3) 0.021(3) -0.007(3) 0.006(3) -0.003(3)
C33 0.037(3) 0.028(3) 0.023(3) -0.001(2) 0.005(3) -0.007(3)
C34 0.049(4) 0.032(3) 0.021(3) 0.008(3) 0.005(3) 0.009(3)
C35 0.042(4) 0.035(3) 0.025(3) 0.006(3) 0.009(3) 0.006(3)
C36 0.047(4) 0.033(4) 0.041(4) 0.009(3) 0.014(3) 0.017(3)
C37 0.035(3) 0.034(4) 0.049(4) 0.011(3) 0.018(3) 0.013(3)
C38 0.052(4) 0.032(3) 0.044(4) -0.002(3) 0.022(3) 0.009(3)
C39 0.063(4) 0.024(3) 0.043(4) -0.004(3) 0.031(4) 0.007(3)
C40 0.050(4) 0.046(4) 0.038(4) -0.006(3) 0.026(3) 0.011(3)
C41 0.046(4) 0.034(3) 0.020(3) -0.002(3) 0.015(3) 0.001(3)
C42 0.057(4) 0.044(4) 0.024(3) 0.002(3) 0.020(3) 0.002(3)
C43 0.049(4) 0.029(3) 0.020(3) -0.001(2) 0.011(3) 0.004(3)
C44 0.055(4) 0.033(3) 0.027(3) 0.013(3) 0.015(3) 0.010(3)
C45 0.046(4) 0.020(3) 0.030(3) 0.005(2) 0.016(3) 0.006(3)
C46 0.055(4) 0.013(3) 0.028(3) -0.002(2) 0.012(3) -0.001(3)
C47 0.057(4) 0.012(3) 0.029(3) 0.001(2) 0.019(3) 0.006(3)
C48 0.052(4) 0.023(3) 0.043(4) 0.001(3) 0.028(3) 0.004(3)
C49 0.051(4) 0.038(4) 0.046(4) -0.002(3) 0.019(3) -0.006(3)
C50 0.036(3) 0.036(3) 0.025(3) -0.005(3) 0.002(3) -0.004(3)
C51 0.046(4) 0.034(4) 0.038(4) -0.006(3) 0.012(3) -0.002(3)
C52 0.027(3) 0.047(4) 0.041(4) 0.002(3) 0.003(3) 0.013(3)
C53 0.035(3) 0.035(3) 0.042(4) 0.003(3) 0.012(3) 0.011(3)
C54 0.036(4) 0.040(4) 0.044(4) 0.002(3) 0.015(3) 0.004(3)
C55 0.028(3) 0.041(4) 0.048(4) -0.007(3) 0.011(3) -0.002(3)
C56 0.042(4) 0.033(3) 0.032(3) 0.010(3) 0.015(3) 0.001(3)
C57 0.040(3) 0.023(3) 0.021(3) 0.004(2) 0.007(3) -0.002(3)
C58 0.045(4) 0.027(3) 0.030(3) 0.002(3) 0.009(3) -0.003(3)
C59 0.051(4) 0.046(4) 0.028(3) -0.006(3) 0.014(3) -0.003(3)
C60 0.036(3) 0.049(4) 0.033(3) -0.007(3) 0.011(3) -0.001(3)
C61 0.064(5) 0.108(7) 0.048(5) 0.019(5) -0.005(4) 0.038(5)
C62 0.074(6) 0.127(7) 0.056(5) 0.031(5) 0.004(5) 0.013(5)
C63 0.055(5) 0.220(12) 0.101(7) 0.028(7) -0.005(5) -0.030(7)
C64 0.185(11) 0.208(13) 0.110(9) 0.036(8) -0.010(8) 0.134(11)
C65 0.081(5) 0.031(4) 0.048(4) 0.006(3) 0.031(4) 0.014(4)
C66 0.156(8) 0.040(5) 0.160(8) 0.039(5) 0.109(7) 0.016(5)
C67 0.101(6) 0.056(5) 0.054(4) -0.008(4) 0.037(4) 0.018(4)
C68 0.103(6) 0.073(5) 0.055(5) -0.017(4) -0.008(5) 0.039(5)
C69 0.059(4) 0.022(3) 0.039(3) 0.010(3) 0.021(3) 0.002(3)
C70 0.076(5) 0.053(4) 0.051(4) 0.007(3) 0.031(4) 0.002(4)
C71 0.176(8) 0.019(4) 0.095(6) 0.003(4) 0.087(6) -0.003(4)
C72 0.062(5) 0.092(6) 0.057(5) 0.022(4) 0.026(4) 0.007(4)
C73 0.046(6) 0.161(12) 0.307(18) -0.069(12) 0.093(9) -0.011(7)
C74 0.063(6) 0.173(10) 0.128(8) 0.027(7) 0.046(6) -0.017(7)
C75 0.163(13) 0.54(3) 0.45(3) -0.42(3) -0.181(15) 0.219(17)
C76 0.54(3) 0.149(13) 0.49(3) 0.088(17) 0.47(3) 0.131(18)
C77 0.095(8) 0.191(12) 0.104(8) 0.000(7) 0.021(7) -0.026(8)
C78 0.185(12) 0.252(16) 0.171(12) 0.037(10) 0.009(10) -0.164(12)
C79 0.127(17) 0.39(4) 0.38(4) 0.18(3) 0.037(17) -0.05(2)
C80 0.097(13) 0.76(6) 0.27(3) -0.17(3) -0.010(13) -0.01(2)
C81 0.26(3) 0.210(18) 0.34(3) 0.083(19) 0.19(2) 0.054(18)
C82 0.44(4) 0.60(5) 0.27(3) 0.11(3) 0.22(3) 0.14(4)

loop_
_atom_type_symbol
_atom_type_description
_atom_type_scat_dispersion_real
_atom_type_scat_dispersion_imag
_atom_type_scat_source
C C 0.0033 0.0016 'International Tables Vol C Tables 4.2.6.8 and 6.1.1.4'
H H 0.0000 0.0000 'International Tables Vol C Tables 4.2.6.8 and 6.1.1.4'
N N 0.0061 0.0033 'International Tables Vol C Tables 4.2.6.8 and 6.1.1.4'
O O 0.0106 0.0060 'International Tables Vol C Tables 4.2.6.8 and 6.1.1.4'

loop_
_geom_angle_atom_site_label_1
_geom_angle_atom_site_label_2
_geom_angle_atom_site_label_3
_geom_angle
C59 O1 C49 120.2(4)
C59 O2 HO2 107.8(4)
C50 O3 HO3 109.6(4)
C52 O4 O5 105.7(4)
C61 O5 O4 107.8(5)
C48 O6 O7 105.5(3)
C65 O7 O6 106.9(4)
C58 O8 O9 108.6(3)
C69 O9 O8 106.7(4)
O11A O10 O11B 85.9(6)
O11A O10 C55 114.8(6)
O11B O10 C55 111.5(5)
O10 O11A C73 102.3(8)
O10 O11A O11B 48.2(4)
C73 O11A O11B 56.0(6)
O10 O11B C73 100.2(8)
O10 O11B O11A 45.9(4)
C73 O11B O11A 56.2(6)
C77 O12 HO12 109.5
C79 O13 H13 109.5
C81 O14 HO14 117(2)
C49 N1 HN1A 109.4(4)
C49 N1 HN1B 107.7(4)
HN1A N1 HN1B 109.1(4)
C2 C1 C6 120.9(5)
C2 C1 C9 120.7(5)
C6 C1 C9 106.4(5)
C1 C2 C12 120.0(5)
C1 C2 C3 118.8(5)
C12 C2 C3 108.4(5)
C4 C3 C2 121.4(5)
C4 C3 C14 118.7(5)
C2 C3 C14 107.9(5)
C3 C4 C5 119.0(5)
C3 C4 C17 122.1(5)
C5 C4 C17 107.6(5)
C6 C5 C4 121.3(5)
C6 C5 C19 119.4(5)
C4 C5 C19 107.0(5)
C5 C6 C7 121.2(5)
C5 C6 C1 118.5(5)
C7 C6 C1 108.4(5)
C21 C7 C8 119.6(5)
C21 C7 C6 119.5(5)
C8 C7 C6 108.0(5)
C24 C8 C7 121.4(6)
C24 C8 C9 119.0(5)
C7 C8 C9 108.9(5)
C10 C9 C8 120.8(5)
C10 C9 C1 118.6(6)
C8 C9 C1 108.3(5)
C9 C10 C11 120.5(5)
C9 C10 C26 119.9(5)
C11 C10 C26 107.5(5)
C12 C11 C10 119.7(5)
C12 C11 C28 119.4(5)
C10 C11 C28 107.2(5)
C11 C12 C2 120.4(5)
C11 C12 C13 118.5(5)
C2 C12 C13 108.9(5)
C30 C13 C12 122.3(5)
C30 C13 C14 117.4(5)
C12 C13 C14 107.6(5)
C15 C14 C3 120.4(5)
C15 C14 C13 118.1(5)
C3 C14 C13 107.2(5)
C14 C15 C16 119.2(5)
C14 C15 C32 121.9(5)
C16 C15 C32 109.8(5)
C17 C16 C15 121.6(5)
C17 C16 C34 120.3(5)
C15 C16 C34 107.3(5)
C18 C17 C16 119.0(5)
C18 C17 C4 109.6(5)
C16 C17 C4 117.9(5)
C36 C18 C17 119.4(5)
C36 C18 C19 119.2(5)
C17 C18 C19 108.4(5)
C20 C19 C18 120.5(6)
C20 C19 C5 119.0(5)
C18 C19 C5 107.4(5)
C19 C20 C21 121.5(6)
C19 C20 C38 119.8(6)
C21 C20 C38 108.9(5)
C7 C21 C22 120.4(5)
C7 C21 C20 119.4(6)
C22 C21 C20 107.1(5)
C23 C22 C21 119.4(5)
C23 C22 C39 118.4(5)
C21 C22 C39 109.7(5)
C22 C23 C24 120.5(5)
C22 C23 C42 119.7(5)
C24 C23 C42 109.0(5)
C8 C24 C25 121.5(6)
C8 C24 C23 118.7(5)
C25 C24 C23 107.2(5)
C26 C25 C24 119.9(5)
C26 C25 C43 119.1(5)
C24 C25 C43 108.5(5)
C25 C26 C27 119.6(5)
C25 C26 C10 118.7(5)
C27 C26 C10 108.9(5)
C45 C27 C26 122.0(5)
C45 C27 C28 116.9(5)
C26 C27 C28 108.0(5)
C29 C28 C27 120.0(5)
C29 C28 C11 121.1(5)
C27 C28 C11 108.2(5)
C28 C29 C47 122.5(5)
C28 C29 C30 119.8(5)
C47 C29 C30 109.0(5)
C13 C30 C31 122.9(5)
C13 C30 C29 118.7(5)
C31 C30 C29 106.6(5)
C32 C31 C30 119.3(5)
C32 C31 C48 123.6(5)
C30 C31 C48 110.3(5)
C31 C32 C15 120.1(5)
C31 C32 C33 124.5(5)
C15 C32 C33 109.7(5)
C34 C33 C32 100.5(4)
C34 C33 C50 115.0(5)
C32 C33 C50 116.5(4)
C34 C33 H33 115.4(4)
C32 C33 H33 100.2(4)
C50 C33 H33 108.4(4)
C35 C34 C16 119.6(5)
C35 C34 C33 125.5(5)
C16 C34 C33 109.4(5)
C34 C35 C36 119.5(5)
C34 C35 C52 121.6(5)
C36 C35 C52 109.7(5)
C18 C36 C35 122.1(5)
C18 C36 C37 120.1(5)
C35 C36 C37 109.0(5)
C38 C37 C53 121.1(5)
C38 C37 C36 120.3(5)
C53 C37 C36 107.5(5)
C37 C38 C20 119.9(5)
C37 C38 C39 119.2(5)
C20 C38 C39 107.7(5)
C40 C39 C22 121.6(5)
C40 C39 C38 118.5(5)
C22 C39 C38 106.6(5)
C39 C40 C54 120.9(5)
C39 C40 C41 119.2(5)
C54 C40 C41 108.9(5)
C42 C41 C56 121.3(5)
C42 C41 C40 119.7(5)
C56 C41 C40 108.2(5)
C41 C42 C43 119.7(5)
C41 C42 C23 121.2(5)
C43 C42 C23 106.2(5)
C44 C43 C42 118.7(5)
C44 C43 C25 119.5(5)
C42 C43 C25 109.2(5)
C43 C44 C45 120.5(5)
C43 C44 C57 120.5(5)
C45 C44 C57 108.4(5)
C27 C45 C44 119.0(5)
C27 C45 C46 123.8(5)
C44 C45 C46 107.5(5)
C47 C46 C45 117.7(5)
C47 C46 C58 131.2(5)
C45 C46 C58 108.9(4)
C46 C47 C29 119.1(5)
C46 C47 C48 131.0(5)
C29 C47 C48 107.4(4)
O6 C48 C31 103.5(4)
O6 C48 C47 105.1(4)
C31 C48 C47 99.7(4)
O6 C48 C49 110.6(4)
C31 C48 C49 112.9(4)
C47 C48 C49 123.0(5)
N1 C49 O1 104.6(4)
N1 C49 C48 104.5(4)
O1 C49 C48 108.8(4)
N1 C49 C50 106.5(4)
O1 C49 C50 110.7(4)
C48 C49 C50 120.3(4)
O3 C50 C51 103.9(4)
O3 C50 C33 105.4(4)
C51 C50 C33 114.4(4)
O3 C50 C49 105.9(4)
C51 C50 C49 114.3(4)
C33 C50 C49 111.8(4)
C60 C51 C50 121.4(5)
C60 C51 C52 121.2(5)
C50 C51 C52 117.0(5)
O4 C52 C53 115.6(5)
O4 C52 C51 104.6(4)
C53 C52 C51 110.8(5)
O4 C52 C35 114.9(4)
C53 C52 C35 101.1(5)
C51 C52 C35 110.1(4)
C54 C53 C37 119.5(5)
C54 C53 C52 122.4(5)
C37 C53 C52 111.8(5)
C53 C54 C40 120.7(5)
C53 C54 C55 122.1(5)
C40 C54 C55 110.3(5)
O10 C55 C54 113.7(5)
O10 C55 C60 111.1(5)
C54 C55 C60 111.3(5)
O10 C55 C56 110.0(5)
C54 C55 C56 101.7(4)
C60 C55 C56 108.4(4)
C57 C56 C41 120.8(5)
C57 C56 C55 122.0(5)
C41 C56 C55 108.9(5)
C56 C57 C44 118.7(5)
C56 C57 C58 126.4(5)
C44 C57 C58 107.9(5)
O8 C58 C46 103.7(4)
O8 C58 C57 112.9(4)
C46 C58 C57 100.2(4)
O8 C58 C59 109.2(4)
C46 C58 C59 120.8(4)
C57 C58 C59 109.8(4)
O1 C59 O2 100.0(4)
O1 C59 C60 114.3(4)
O2 C59 C60 108.2(5)
O1 C59 C58 108.5(4)
O2 C59 C58 112.5(4)
C60 C59 C58 112.8(4)
C51 C60 C59 123.5(5)
C51 C60 C55 122.4(5)
C59 C60 C55 114.0(5)
O5 C61 C64 103.0(7)
O5 C61 C62 108.7(6)
C64 C61 C62 112.1(8)
O5 C61 C63 109.4(7)
C64 C61 C63 108.9(8)
C62 C61 C63 114.1(7)
C61 C62 H62A 109.5
C61 C62 H62B 109.5
H62A C62 H62B 109.5
C61 C62 H62C 109.5
H62A C62 H62C 109.5
H62B C62 H62C 109.5
C61 C63 H63A 109.5
C61 C63 H63B 109.5
H63A C63 H63B 109.5
C61 C63 H63C 109.5
H63A C63 H63C 109.5
H63B C63 H63C 109.5
C61 C64 H64A 109.5
C61 C64 H64B 109.5
H64A C64 H64B 109.5
C61 C64 H64C 109.5
H64A C64 H64C 109.5
H64B C64 H64C 109.5
O7 C65 C68 111.5(5)
O7 C65 C67 109.9(5)
C68 C65 C67 110.3(6)
O7 C65 C66 99.7(5)
C68 C65 C66 114.1(6)
C67 C65 C66 110.8(6)
C65 C66 H66A 109.5
C65 C66 H66B 109.5
H66A C66 H66B 109.5
C65 C66 H66C 109.5
H66A C66 H66C 109.5
H66B C66 H66C 109.5
C65 C67 H67A 109.5
C65 C67 H67B 109.5
H67A C67 H67B 109.5
C65 C67 H67C 109.5
H67A C67 H67C 109.5
H67B C67 H67C 109.5
C65 C68 H68A 109.5
C65 C68 H68B 109.5
H68A C68 H68B 109.5
C65 C68 H68C 109.5
H68A C68 H68C 109.5
H68B C68 H68C 109.5
O9 C69 C72 110.2(4)
O9 C69 C71 108.3(5)
C72 C69 C71 114.6(6)
O9 C69 C70 100.0(4)
C72 C69 C70 111.2(5)
C71 C69 C70 111.6(5)
C69 C70 H70A 109.5
C69 C70 H70B 109.5
H70A C70 H70B 109.5
C69 C70 H70C 109.5
H70A C70 H70C 109.5
H70B C70 H70C 109.5
C69 C71 H71A 109.5
C69 C71 H71B 109.5
H71A C71 H71B 109.5
C69 C71 H71C 109.5
H71A C71 H71C 109.5
H71B C71 H71C 109.5
C69 C72 H72A 109.5
C69 C72 H72B 109.5
H72A C72 H72B 109.5
C69 C72 H72C 109.5
H72A C72 H72C 109.5
H72B C72 H72C 109.5
C75 C73 C74 125.9(17)
C75 C73 C76 100.2(13)
C74 C73 C76 109.7(11)
C75 C73 O11B 127.0(12)
C74 C73 O11B 102.5(9)
C76 C73 O11B 79.7(10)
C75 C73 O11A 80.8(9)
C74 C73 O11A 102.4(10)
C76 C73 O11A 138.4(12)
O11B C73 O11A 67.8(5)
C73 C74 H74A 109.5
C73 C74 H74B 109.5
H74A C74 H74B 109.5
C73 C74 H74C 109.5
H74A C74 H74C 109.5
H74B C74 H74C 109.5
C73 C75 H75A 109.5
C73 C75 H75B 109.5
H75A C75 H75B 109.5
C73 C75 H75C 109.5
H75A C75 H75C 109.5
H75B C75 H75C 109.5
C73 C76 H76A 109.5
C73 C76 H76B 109.5
H76A C76 H76B 109.5
C73 C76 H76C 109.5
H76A C76 H76C 109.5
H76B C76 H76C 109.5
O12 C77 C78 112.7(10)
O12 C77 H77A 109.1
C78 C77 H77A 109.1
O12 C77 H77B 109.1
C78 C77 H77B 109.1
H77A C77 H77B 107.8
C77 C78 H78A 109.5
C77 C78 H78B 109.5
H78A C78 H78B 109.5
C77 C78 H78C 109.5
H78A C78 H78C 109.5
H78B C78 H78C 109.5
O13 C79 C80 114(2)
O13 C79 H79A 108.8
C80 C79 H79A 108.8
O13 C79 H79B 108.8
C80 C79 H79B 108.8
H79A C79 H79B 107.7
C79 C80 H80A 109.5
C79 C80 H80B 109.5
H80A C80 H80B 109.5
C79 C80 H80C 109.5
H80A C80 H80C 109.5
H80B C80 H80C 109.5
O14 C81 C82 107.4(19)
O14 C81 H81A 110.2
C82 C81 H81A 110.2
O14 C81 H81B 110.2
C82 C81 H81B 110.2
H81A C81 H81B 108.5
C81 C82 H82A 109.5
C81 C82 H82B 109.5
H82A C82 H82B 109.5
C81 C82 H82C 109.5
H82A C82 H82C 109.5
H82B C82 H82C 109.5

loop_
_geom_bond_atom_site_label_1
_geom_bond_atom_site_label_2
_geom_bond_distance
O1 C59 1.436(6)
O1 C49 1.462(6)
O2 C59 1.482(6)
O2 HO2 0.984(5)
O3 C50 1.466(6)
O3 HO3 0.956(4)
O4 C52 1.424(6)
O4 O5 1.446(5)
O5 C61 1.435(7)
O6 C48 1.460(6)
O6 O7 1.473(5)
O7 C65 1.468(6)
O8 C58 1.461(6)
O8 O9 1.498(5)
O9 C69 1.459(6)
O10 O11A 1.273(8)
O10 O11B 1.323(8)
O10 C55 1.441(6)
O11A C73 1.588(13)
O11A O11B 1.769(11)
O11B C73 1.584(14)
O12 C77 1.396(9)
O12 HO12 0.8200
O13 C79 1.52(2)
O13 H13 0.8200
O14 C81 1.40(2)
O14 HO14 0.884(15)
N1 C49 1.390(6)
N1 HN1A 0.882(4)
N1 HN1B 0.902(4)
C1 C2 1.383(7)
C1 C6 1.466(7)
C1 C9 1.469(7)
C2 C12 1.438(7)
C2 C3 1.444(7)
C3 C4 1.378(7)
C3 C14 1.461(7)
C4 C5 1.448(7)
C4 C17 1.437(7)
C5 C6 1.377(7)
C5 C19 1.465(7)
C6 C7 1.453(7)
C7 C21 1.389(8)
C7 C8 1.435(7)
C8 C24 1.365(7)
C8 C9 1.441(8)
C9 C10 1.393(7)
C10 C11 1.453(7)
C10 C26 1.453(7)
C11 C12 1.396(7)
C11 C28 1.464(7)
C12 C13 1.439(7)
C13 C30 1.389(7)
C13 C14 1.471(7)
C14 C15 1.395(7)
C15 C16 1.422(7)
C15 C32 1.423(7)
C16 C17 1.412(7)
C16 C34 1.464(7)
C17 C18 1.404(7)
C18 C36 1.399(7)
C18 C19 1.445(7)
C19 C20 1.385(7)
C20 C21 1.443(7)
C20 C38 1.454(8)
C21 C22 1.436(7)
C22 C23 1.383(7)
C22 C39 1.454(7)
C23 C24 1.466(7)
C23 C42 1.476(7)
C24 C25 1.444(7)
C25 C26 1.398(7)
C25 C43 1.460(7)
C26 C27 1.430(7)
C27 C45 1.376(7)
C27 C28 1.444(7)
C28 C29 1.366(7)
C29 C47 1.433(7)
C29 C30 1.457(7)
C30 C31 1.424(7)
C31 C32 1.353(7)
C31 C48 1.510(7)
C32 C33 1.528(7)
C33 C34 1.518(7)
C33 C50 1.539(7)
C33 H33 1.034(5)
C34 C35 1.350(7)
C35 C36 1.422(7)
C35 C52 1.547(7)
C36 C37 1.447(7)
C37 C38 1.376(7)
C37 C53 1.434(7)
C38 C39 1.456(7)
C39 C40 1.382(7)
C40 C54 1.427(7)
C40 C41 1.464(7)
C41 C42 1.346(7)
C41 C56 1.448(7)
C42 C43 1.452(7)
C43 C44 1.404(7)
C44 C45 1.432(7)
C44 C57 1.453(7)
C45 C46 1.453(7)
C46 C47 1.377(7)
C46 C58 1.502(7)
C47 C48 1.542(7)
C48 C49 1.559(8)
C49 C50 1.552(7)
C50 C51 1.535(7)
C51 C60 1.324(7)
C51 C52 1.539(7)
C52 C53 1.484(7)
C53 C54 1.350(7)
C54 C55 1.515(7)
C55 C60 1.532(7)
C55 C56 1.553(7)
C56 C57 1.355(7)
C57 C58 1.532(7)
C58 C59 1.582(7)
C59 C60 1.493(7)
C61 C64 1.448(11)
C61 C62 1.534(9)
C61 C63 1.521(10)
C62 H62A 0.9600
C62 H62B 0.9600
C62 H62C 0.9600
C63 H63A 0.9600
C63 H63B 0.9600
C63 H63C 0.9600
C64 H64A 0.9600
C64 H64B 0.9600
C64 H64C 0.9600
C65 C68 1.504(8)
C65 C67 1.504(7)
C65 C66 1.527(8)
C66 H66A 0.9600
C66 H66B 0.9600
C66 H66C 0.9600
C67 H67A 0.9600
C67 H67B 0.9600
C67 H67C 0.9600
C68 H68A 0.9600
C68 H68B 0.9600
C68 H68C 0.9600
C69 C72 1.497(8)
C69 C71 1.509(7)
C69 C70 1.537(7)
C70 H70A 0.9600
C70 H70B 0.9600
C70 H70C 0.9600
C71 H71A 0.9600
C71 H71B 0.9600
C71 H71C 0.9600
C72 H72A 0.9600
C72 H72B 0.9600
C72 H72C 0.9600
C73 C75 1.444(15)
C73 C74 1.455(12)
C73 C76 1.546(18)
C74 H74A 0.9600
C74 H74B 0.9600
C74 H74C 0.9600
C75 H75A 0.9600
C75 H75B 0.9600
C75 H75C 0.9600
C76 H76A 0.9600
C76 H76B 0.9600
C76 H76C 0.9600
C77 C78 1.494(12)
C77 H77A 0.9700
C77 H77B 0.9700
C78 H78A 0.9600
C78 H78B 0.9600
C78 H78C 0.9600
C79 C80 1.48(3)
C79 H79A 0.9700
C79 H79B 0.9700
C80 H80A 0.9600
C80 H80B 0.9600
C80 H80C 0.9600
C81 C82 1.52(2)
C81 H81A 0.9700
C81 H81B 0.9700
C82 H82A 0.9600
C82 H82B 0.9600
C82 H82C 0.9600

loop_
_geom_hbond_atom_site_label_D
_geom_hbond_atom_site_label_H
_geom_hbond_atom_site_label_A
_geom_hbond_distance_DH
_geom_hbond_distance_HA
_geom_hbond_distance_DA
_geom_hbond_angle_DHA
O2 HO2 O10 0.984(5) 2.105(4) 2.779(7) 124.2(3)
O3 HO3 O4 0.956(4) 2.235(4) 2.850(6) 121.2(2)
O12 HO12 O2 0.82 2.02 2.817(7) 163.6
O14 HO14 O7 0.884(15) 2.562(4) 3.173(14) 127.0(11)
O14 HO14 N1 0.884(15) 2.657(4) 3.078(13) 110.3(8)
N1 HN1A O7 0.882(4) 2.172(4) 2.858(5) 134.3(2)
N1 HN1A O14 0.882(4) 2.445(13) 3.078(13) 129.0(4)
N1 HN1B O3 0.902(4) 2.089(4) 2.487(5) 105.5(3)
